data_4302933
loop_
_publ_author_name
'Scott D. Bunge'
'Jeffrey A. Bertke'
'Travis L. Cleland'

_publ_contact_author_address
;Kent State University
Chemistry Department
PO Box 5190
Kent, OH 44242, USA
;
_publ_contact_author_email sbunge@kent.edu
_publ_contact_author_fax '330 672 3816'
_publ_contact_author_name 'Scott D. Bunge'
_publ_contact_author_phone '330 672 9445'
_publ_section_title
;
Synthesis, Structure, and Reactivity of Low-Coordinate
1,1,3,3-Tetraethylguanidinate Complexes
;
_journal_name_full 'Inorganic Chemistry'
_journal_page_first 8037
_journal_page_last 8043
_journal_paper_doi 10.1021/ic9007153
_journal_volume 48
_journal_year 2009
_chemical_formula_sum 'C50 H94 Mn2 N6 O4'
_chemical_formula_weight 953.19
_chemical_name_common '[Mn(HTEG)(DBP)(m-OEt)]2 (6)'
_chemical_name_systematic
;

 ?

;
_space_group_IT_number 15
_symmetry_cell_setting monoclinic
_symmetry_space_group_name_Hall '-C 2yc'
_symmetry_space_group_name_H-M 'C 1 2/c 1'
_atom_sites_solution_hydrogens geom
_atom_sites_solution_primary direct
_atom_sites_solution_secondary difmap
_audit_creation_method SHELXL-97
_cell_angle_alpha 90.00
_cell_angle_beta 95.398(5)
_cell_angle_gamma 90.00
_cell_formula_units_Z 8
_cell_length_a 52.119(7)
_cell_length_b 9.8361(12)
_cell_length_c 21.134(3)
_cell_measurement_reflns_used 4508
_cell_measurement_temperature 100(2)
_cell_measurement_theta_max 23.12
_cell_measurement_theta_min 2.30
_cell_volume 10786(2)
_computing_cell_refinement 'Bruker SMART'
_computing_data_collection 'Bruker SMART'
_computing_data_reduction 'Bruker SAINT'
_computing_molecular_graphics 'Bruker SHELXTL'
_computing_publication_material 'Bruker SHELXTL'
_computing_structure_refinement 'SHELXL-97 (Sheldrick, 1997)'
_computing_structure_solution 'SHELXS-97 (Sheldrick, 1990)'
_diffrn_ambient_temperature 100(2)
_diffrn_measured_fraction_theta_full 0.994
_diffrn_measured_fraction_theta_max 0.994
_diffrn_measurement_device_type 'CCD area detector'
_diffrn_measurement_method 'phi and omega scans'
_diffrn_radiation_monochromator graphite
_diffrn_radiation_source 'fine-focus sealed tube'
_diffrn_radiation_type MoK\a
_diffrn_radiation_wavelength 0.71073
_diffrn_reflns_av_R_equivalents 0.1003
_diffrn_reflns_av_sigmaI/netI 0.0855
_diffrn_reflns_limit_h_max 63
_diffrn_reflns_limit_h_min -63
_diffrn_reflns_limit_k_max 12
_diffrn_reflns_limit_k_min -12
_diffrn_reflns_limit_l_max 25
_diffrn_reflns_limit_l_min -25
_diffrn_reflns_number 44656
_diffrn_reflns_theta_full 25.81
_diffrn_reflns_theta_max 25.81
_diffrn_reflns_theta_min 0.78
_exptl_absorpt_coefficient_mu 0.513
_exptl_absorpt_correction_T_max 0.9918
_exptl_absorpt_correction_T_min 0.8738
_exptl_absorpt_correction_type multi-scan
_exptl_absorpt_process_details SADABS
_exptl_crystal_colour colorless
_exptl_crystal_density_diffrn 1.174
_exptl_crystal_density_meas ?
_exptl_crystal_density_method .
_exptl_crystal_description block
_exptl_crystal_F_000 4144
_exptl_crystal_size_max 0.27
_exptl_crystal_size_mid 0.19
_exptl_crystal_size_min 0.02
_refine_diff_density_max 1.310
_refine_diff_density_min -0.629
_refine_diff_density_rms 0.098
_refine_ls_extinction_method none
_refine_ls_goodness_of_fit_ref 1.197
_refine_ls_hydrogen_treatment mixed
_refine_ls_matrix_type full
_refine_ls_number_parameters 581
_refine_ls_number_reflns 10329
_refine_ls_number_restraints 0
_refine_ls_restrained_S_all 1.197
_refine_ls_R_factor_all 0.1242
_refine_ls_R_factor_gt 0.0683
_refine_ls_shift/su_max 0.065
_refine_ls_shift/su_mean 0.001
_refine_ls_structure_factor_coef Fsqd
_refine_ls_weighting_details 'calc w=1/[\s^2^(Fo^2^)+(0.1000P)^2^+0.2216P] where P=(Fo^2^+2Fc^2^)/3'
_refine_ls_weighting_scheme calc
_refine_ls_wR_factor_gt 0.1803
_refine_ls_wR_factor_ref 0.2089
_reflns_number_gt 6468
_reflns_number_total 10329
_reflns_threshold_expression >2sigma(I)
_cod_data_source_file ic9007153_si_002_6.cif
_cod_data_source_block gse007a_mono
_cod_depositor_comments
;
The following automatic conversions were performed:
'_symmetry_cell_setting' value 'Monoclinic' changed to 'monoclinic'
according to '/home/saulius/struct/CIF-dictionaries/cif_core.dic'
dictionary named 'cif_core.dic' version 2.4.1 from
2010-06-29.

'_exptl_absorpt_correction_type' value 'MULTI-SCAN' changed
to 'multi-scan' according to
'/home/saulius/struct/CIF-dictionaries/cif_core.dic' dictionary named
'cif_core.dic' version 2.4.1 from 2010-06-29.

Automatic conversion script
Id: cif_fix_enum 1527 2010-12-29 10:47:43Z saulius 
;
_cod_database_code 4302933

loop_
_symmetry_equiv_pos_as_xyz
'x, y, z'
'-x, y, -z+1/2'
'x+1/2, y+1/2, z'
'-x+1/2, y+1/2, -z+1/2'
'-x, -y, -z'
'x, -y, z-1/2'
'-x+1/2, -y+1/2, -z'
'x+1/2, -y+1/2, z-1/2'

loop_
_atom_site_label
_atom_site_type_symbol
_atom_site_fract_x
_atom_site_fract_y
_atom_site_fract_z
_atom_site_U_iso_or_equiv
_atom_site_adp_type
_atom_site_occupancy
_atom_site_symmetry_multiplicity
_atom_site_calc_flag
_atom_site_refinement_flags
_atom_site_disorder_assembly
_atom_site_disorder_group
Mn1 Mn 0.221903(13) 0.70109(7) 0.00479(3) 0.01790(19) Uani 1 1 d . . .
Mn2 Mn 0.027804(13) 0.94323(7) 0.01931(3) 0.01901(19) Uani 1 1 d . . .
O1 O 0.19358(6) 0.6423(3) -0.05629(14) 0.0224(7) Uani 1 1 d . . .
O3 O 0.05055(6) 0.9474(3) 0.09997(14) 0.0218(7) Uani 1 1 d . . .
O2 O 0.25783(6) 0.6199(3) -0.00272(14) 0.0193(7) Uani 1 1 d . . .
O4 O -0.01015(6) 0.8855(3) 0.01832(15) 0.0251(8) Uani 1 1 d . . .
N1 N 0.21491(7) 0.6578(4) 0.10024(18) 0.0228(9) Uani 1 1 d . . .
H1 H 0.2281 0.6160 0.1184 0.027 Uiso 1 1 calc R . .
N4 N 0.05438(7) 0.8353(4) -0.03341(18) 0.0243(9) Uani 1 1 d . . .
H4 H 0.0679 0.8190 -0.0080 0.029 Uiso 1 1 calc R . .
N6 N 0.03919(9) 0.7711(6) -0.1352(2) 0.0493(15) Uani 1 1 d . . .
N5 N 0.08161(8) 0.7297(4) -0.10348(19) 0.0270(10) Uani 1 1 d . . .
N2 N 0.17747(7) 0.7586(4) 0.13032(18) 0.0238(9) Uani 1 1 d . . .
N3 N 0.19890(7) 0.6027(4) 0.19879(17) 0.0213(9) Uani 1 1 d . . .
C1 C 0.17779(8) 0.6115(5) -0.1072(2) 0.0184(10) Uani 1 1 d . . .
C2 C 0.17449(8) 0.7027(5) -0.1605(2) 0.0199(10) Uani 1 1 d . . .
C3 C 0.18928(9) 0.8375(5) -0.1606(2) 0.0222(10) Uani 1 1 d . . .
C4 C 0.18230(10) 0.9198(5) -0.2214(3) 0.0354(13) Uani 1 1 d . . .
H4A H 0.1641 0.9381 -0.2258 0.053 Uiso 1 1 calc R . .
H4B H 0.1868 0.8688 -0.2575 0.053 Uiso 1 1 calc R . .
H4C H 0.1916 1.0042 -0.2191 0.053 Uiso 1 1 calc R . .
C5 C 0.21869(8) 0.8117(5) -0.1573(2) 0.0231(11) Uani 1 1 d . . .
H5A H 0.2277 0.8968 -0.1527 0.035 Uiso 1 1 calc R . .
H5B H 0.2228 0.7677 -0.1956 0.035 Uiso 1 1 calc R . .
H5C H 0.2238 0.7545 -0.1215 0.035 Uiso 1 1 calc R . .
C6 C 0.18301(10) 0.9271(5) -0.1049(3) 0.0313(12) Uani 1 1 d . . .
H6A H 0.1925 1.0108 -0.1057 0.047 Uiso 1 1 calc R . .
H6B H 0.1877 0.8805 -0.0657 0.047 Uiso 1 1 calc R . .
H6C H 0.1649 0.9464 -0.1085 0.047 Uiso 1 1 calc R . .
C7 C 0.15755(9) 0.6647(5) -0.2122(2) 0.0222(11) Uani 1 1 d . . .
H7 H 0.1554 0.7230 -0.2470 0.027 Uiso 1 1 calc R . .
C8 C 0.14383(9) 0.5455(5) -0.2145(2) 0.0223(11) Uani 1 1 d . . .
H8 H 0.1327 0.5239 -0.2500 0.027 Uiso 1 1 calc R . .
C9 C 0.14688(8) 0.4581(5) -0.1633(2) 0.0217(10) Uani 1 1 d . . .
H9 H 0.1376 0.3773 -0.1649 0.026 Uiso 1 1 calc R . .
C10 C 0.16351(9) 0.4867(5) -0.1088(2) 0.0204(10) Uani 1 1 d . . .
C11 C 0.16590(9) 0.3880(5) -0.0524(2) 0.0234(11) Uani 1 1 d . . .
C12 C 0.14856(10) 0.2624(5) -0.0648(3) 0.0336(13) Uani 1 1 d . . .
H12A H 0.1310 0.2910 -0.0737 0.050 Uiso 1 1 calc R . .
H12B H 0.1500 0.2050 -0.0278 0.050 Uiso 1 1 calc R . .
H12C H 0.1539 0.2129 -0.1004 0.050 Uiso 1 1 calc R . .
C13 C 0.15764(10) 0.4595(5) 0.0073(2) 0.0292(12) Uani 1 1 d . . .
H13A H 0.1686 0.5363 0.0173 0.044 Uiso 1 1 calc R . .
H13B H 0.1590 0.3971 0.0423 0.044 Uiso 1 1 calc R . .
H13C H 0.1401 0.4897 -0.0006 0.044 Uiso 1 1 calc R . .
C14 C 0.19375(10) 0.3347(5) -0.0392(2) 0.0295(12) Uani 1 1 d . . .
H14A H 0.1992 0.2950 -0.0772 0.044 Uiso 1 1 calc R . .
H14B H 0.1944 0.2673 -0.0062 0.044 Uiso 1 1 calc R . .
H14C H 0.2050 0.4087 -0.0259 0.044 Uiso 1 1 calc R . .
C15 C 0.26330(10) 0.4855(5) -0.0213(3) 0.0299(12) Uani 1 1 d . . .
H15A H 0.2537 0.4223 0.0027 0.036 Uiso 1 1 calc R . .
H15B H 0.2815 0.4675 -0.0111 0.036 Uiso 1 1 calc R . .
C16 C 0.25649(11) 0.4616(6) -0.0910(3) 0.0410(15) Uani 1 1 d . . .
H16A H 0.2383 0.4745 -0.1010 0.061 Uiso 1 1 calc R . .
H16B H 0.2611 0.3704 -0.1015 0.061 Uiso 1 1 calc R . .
H16C H 0.2658 0.5247 -0.1150 0.061 Uiso 1 1 calc R . .
C26 C 0.06895(8) 0.9362(5) 0.1468(2) 0.0193(10) Uani 1 1 d . . .
C27 C 0.07025(9) 0.8195(5) 0.1873(2) 0.0212(10) Uani 1 1 d . . .
C28 C 0.05037(9) 0.7040(5) 0.1774(2) 0.0254(11) Uani 1 1 d . . .
C29 C 0.05141(10) 0.6392(5) 0.1112(2) 0.0280(12) Uani 1 1 d . . .
H29A H 0.0395 0.5648 0.1064 0.042 Uiso 1 1 calc R . .
H29B H 0.0685 0.6065 0.1071 0.042 Uiso 1 1 calc R . .
H29C H 0.0469 0.7060 0.0790 0.042 Uiso 1 1 calc R . .
C30 C 0.02328(10) 0.7587(6) 0.1854(3) 0.0323(13) Uani 1 1 d . . .
H30A H 0.0109 0.6869 0.1776 0.049 Uiso 1 1 calc R . .
H30B H 0.0193 0.8312 0.1556 0.049 Uiso 1 1 calc R . .
H30C H 0.0227 0.7922 0.2279 0.049 Uiso 1 1 calc R . .
C31 C 0.05553(12) 0.5879(5) 0.2258(3) 0.0381(14) Uani 1 1 d . . .
H31A H 0.0545 0.6224 0.2680 0.057 Uiso 1 1 calc R . .
H31B H 0.0724 0.5512 0.2224 0.057 Uiso 1 1 calc R . .
H31C H 0.0429 0.5178 0.2172 0.057 Uiso 1 1 calc R . .
C32 C 0.08970(9) 0.8112(5) 0.2376(2) 0.0257(11) Uani 1 1 d . . .
H32 H 0.0906 0.7350 0.2638 0.031 Uiso 1 1 calc R . .
C33 C 0.10762(9) 0.9144(5) 0.2492(2) 0.0291(12) Uani 1 1 d . . .
H33 H 0.1203 0.9082 0.2831 0.035 Uiso 1 1 calc R . .
C34 C 0.10633(9) 1.0271(5) 0.2095(2) 0.0261(11) Uani 1 1 d . . .
H34 H 0.1185 1.0959 0.2174 0.031 Uiso 1 1 calc R . .
C35 C 0.08768(9) 1.0410(5) 0.1587(2) 0.0210(10) Uani 1 1 d . . .
C36 C 0.08715(10) 1.1686(5) 0.1161(2) 0.0268(11) Uani 1 1 d . . .
C37 C 0.10862(11) 1.2715(5) 0.1388(3) 0.0360(13) Uani 1 1 d . . .
H37A H 0.1077 1.3489 0.1110 0.054 Uiso 1 1 calc R . .
H37B H 0.1252 1.2288 0.1383 0.054 Uiso 1 1 calc R . .
H37C H 0.1063 1.3004 0.1813 0.054 Uiso 1 1 calc R . .
C38 C 0.09114(10) 1.1295(5) 0.0475(2) 0.0282(12) Uani 1 1 d . . .
H38A H 0.0780 1.0664 0.0318 0.042 Uiso 1 1 calc R . .
H38B H 0.1078 1.0881 0.0464 0.042 Uiso 1 1 calc R . .
H38C H 0.0902 1.2095 0.0214 0.042 Uiso 1 1 calc R . .
C39 C 0.06159(10) 1.2444(5) 0.1185(2) 0.0284(12) Uani 1 1 d . . .
H39A H 0.0606 1.3172 0.0881 0.043 Uiso 1 1 calc R . .
H39B H 0.0606 1.2808 0.1603 0.043 Uiso 1 1 calc R . .
H39C H 0.0475 1.1826 0.1085 0.043 Uiso 1 1 calc R . .
C40 C -0.02227(12) 0.7732(6) 0.0461(3) 0.0467(16) Uani 1 1 d . . .
H40A H -0.0092 0.7086 0.0623 0.056 Uiso 1 1 calc R . .
H40B H -0.0336 0.7278 0.0137 0.056 Uiso 1 1 calc R . .
C41 C -0.03836(13) 0.8197(7) 0.1017(3) 0.0565(18) Uani 1 1 d . . .
H41A H -0.0271 0.8612 0.1347 0.085 Uiso 1 1 calc R . .
H41B H -0.0466 0.7421 0.1186 0.085 Uiso 1 1 calc R . .
H41C H -0.0512 0.8842 0.0858 0.085 Uiso 1 1 calc R . .
C42 C 0.05833(9) 0.7837(5) -0.0893(2) 0.0247(11) Uani 1 1 d . . .
C43 C 0.01192(11) 0.7638(6) -0.1197(3) 0.0413(15) Uani 1 1 d . . .
H43A H 0.0007 0.7692 -0.1589 0.050 Uiso 1 1 calc R . .
H43B H 0.0084 0.8421 -0.0940 0.050 Uiso 1 1 calc R . .
C44 C 0.00550(13) 0.6352(7) -0.0843(4) 0.065(2) Uani 1 1 d . . .
H44A H 0.0048 0.5592 -0.1129 0.098 Uiso 1 1 calc R . .
H44B H -0.0109 0.6457 -0.0678 0.098 Uiso 1 1 calc R . .
H44C H 0.0185 0.6195 -0.0499 0.098 Uiso 1 1 calc R . .
C45 C 0.04277(11) 0.7736(6) -0.2026(2) 0.0325(13) Uani 1 1 d . . .
H45A H 0.0311 0.7093 -0.2251 0.039 Uiso 1 1 calc R . .
H45B H 0.0603 0.7473 -0.2089 0.039 Uiso 1 1 calc R . .
C46 C 0.03741(14) 0.9166(7) -0.2286(3) 0.0596(19) Uani 1 1 d . . .
H46A H 0.0220 0.9513 -0.2129 0.089 Uiso 1 1 calc R . .
H46B H 0.0352 0.9135 -0.2742 0.089 Uiso 1 1 calc R . .
H46C H 0.0517 0.9749 -0.2151 0.089 Uiso 1 1 calc R . .
C49 C 0.08294(13) 0.5852(7) -0.1181(4) 0.063(2) Uani 1 1 d . . .
H49A H 0.0991 0.5665 -0.1357 0.076 Uiso 1 1 calc R . .
H49B H 0.0691 0.5624 -0.1503 0.076 Uiso 1 1 calc R . .
C50 C 0.08089(15) 0.4950(8) -0.0595(4) 0.085(3) Uani 1 1 d . . .
H50A H 0.0945 0.5177 -0.0273 0.128 Uiso 1 1 calc R . .
H50B H 0.0824 0.4012 -0.0712 0.128 Uiso 1 1 calc R . .
H50C H 0.0645 0.5097 -0.0432 0.128 Uiso 1 1 calc R . .
C47 C 0.10547(12) 0.7814(7) -0.0668(3) 0.0536(18) Uani 1 1 d . . .
H47A H 0.1201 0.7266 -0.0765 0.064 Uiso 1 1 calc R . .
H47B H 0.1037 0.7731 -0.0217 0.064 Uiso 1 1 calc R . .
C48 C 0.11037(13) 0.9285(8) -0.0827(4) 0.065(2) Uani 1 1 d . . .
H48A H 0.1130 0.9361 -0.1269 0.098 Uiso 1 1 calc R . .
H48B H 0.1255 0.9601 -0.0574 0.098 Uiso 1 1 calc R . .
H48C H 0.0958 0.9825 -0.0738 0.098 Uiso 1 1 calc R . .
C17 C 0.19768(9) 0.6718(5) 0.1417(2) 0.0215(10) Uani 1 1 d . . .
C24 C 0.21383(10) 0.4769(5) 0.2051(2) 0.0268(11) Uani 1 1 d . . .
H24A H 0.2136 0.4429 0.2481 0.032 Uiso 1 1 calc R . .
H24B H 0.2316 0.4967 0.1982 0.032 Uiso 1 1 calc R . .
C25 C 0.20372(11) 0.3668(5) 0.1587(3) 0.0355(13) Uani 1 1 d . . .
H25A H 0.1858 0.3511 0.1631 0.053 Uiso 1 1 calc R . .
H25B H 0.2132 0.2843 0.1677 0.053 Uiso 1 1 calc R . .
H25C H 0.2058 0.3954 0.1161 0.053 Uiso 1 1 calc R . .
C22 C 0.20037(9) 0.6845(5) 0.2576(2) 0.0263(11) Uani 1 1 d . . .
H22A H 0.1966 0.6263 0.2926 0.032 Uiso 1 1 calc R . .
H22B H 0.1872 0.7544 0.2530 0.032 Uiso 1 1 calc R . .
C23 C 0.22649(10) 0.7522(6) 0.2744(3) 0.0339(13) Uani 1 1 d . . .
H23A H 0.2395 0.6836 0.2820 0.051 Uiso 1 1 calc R . .
H23B H 0.2258 0.8066 0.3119 0.051 Uiso 1 1 calc R . .
H23C H 0.2306 0.8090 0.2397 0.051 Uiso 1 1 calc R . .
C20 C 0.15338(9) 0.7395(5) 0.1603(2) 0.0275(12) Uani 1 1 d . . .
H20A H 0.1500 0.8205 0.1844 0.033 Uiso 1 1 calc R . .
H20B H 0.1555 0.6642 0.1900 0.033 Uiso 1 1 calc R . .
C21 C 0.13028(10) 0.7116(7) 0.1132(3) 0.0523(18) Uani 1 1 d . . .
H21A H 0.1277 0.7869 0.0844 0.078 Uiso 1 1 calc R . .
H21B H 0.1152 0.6994 0.1356 0.078 Uiso 1 1 calc R . .
H21C H 0.1333 0.6306 0.0896 0.078 Uiso 1 1 calc R . .
C18 C 0.17741(10) 0.8589(5) 0.0788(2) 0.0275(12) Uani 1 1 d . . .
H18A H 0.1663 0.8266 0.0425 0.033 Uiso 1 1 calc R . .
H18B H 0.1947 0.8672 0.0660 0.033 Uiso 1 1 calc R . .
C19 C 0.16818(12) 0.9970(6) 0.0981(3) 0.0431(15) Uani 1 1 d . . .
H19A H 0.1512 0.9888 0.1121 0.065 Uiso 1 1 calc R . .
H19B H 0.1676 1.0576 0.0624 0.065 Uiso 1 1 calc R . .
H19C H 0.1798 1.0323 0.1321 0.065 Uiso 1 1 calc R . .

loop_
_atom_site_aniso_label
_atom_site_aniso_U_11
_atom_site_aniso_U_22
_atom_site_aniso_U_33
_atom_site_aniso_U_23
_atom_site_aniso_U_13
_atom_site_aniso_U_12
Mn1 0.0152(4) 0.0221(4) 0.0166(4) -0.0016(3) 0.0022(3) 0.0002(3)
Mn2 0.0173(4) 0.0239(4) 0.0158(4) -0.0012(3) 0.0016(3) 0.0016(3)
O1 0.0218(18) 0.0254(18) 0.0194(17) 0.0017(14) -0.0020(14) -0.0012(14)
O3 0.0184(17) 0.0277(18) 0.0182(17) 0.0011(14) -0.0033(13) -0.0005(14)
O2 0.0154(16) 0.0212(17) 0.0212(17) -0.0018(13) 0.0010(13) 0.0018(13)
O4 0.0239(18) 0.0263(19) 0.0244(18) 0.0082(15) -0.0008(14) -0.0073(15)
N1 0.014(2) 0.033(2) 0.022(2) -0.0008(18) 0.0022(16) 0.0043(17)
N4 0.014(2) 0.039(3) 0.020(2) -0.0047(18) 0.0005(16) 0.0025(18)
N6 0.026(3) 0.095(4) 0.027(3) -0.014(3) 0.001(2) 0.019(3)
N5 0.022(2) 0.036(3) 0.024(2) -0.0033(19) 0.0065(18) 0.0068(19)
N2 0.019(2) 0.031(2) 0.021(2) 0.0040(18) 0.0038(17) 0.0103(18)
N3 0.022(2) 0.027(2) 0.015(2) 0.0006(17) 0.0057(16) 0.0024(17)
C1 0.013(2) 0.022(2) 0.020(2) -0.0011(19) 0.0029(19) 0.0022(19)
C2 0.016(2) 0.023(2) 0.021(2) -0.004(2) 0.0052(19) 0.004(2)
C3 0.018(2) 0.025(3) 0.024(3) 0.001(2) -0.0017(19) 0.001(2)
C4 0.032(3) 0.034(3) 0.038(3) 0.011(3) -0.010(2) -0.003(2)
C5 0.019(2) 0.029(3) 0.021(2) 0.001(2) 0.0018(19) -0.004(2)
C6 0.031(3) 0.024(3) 0.039(3) -0.003(2) 0.002(2) 0.002(2)
C7 0.019(2) 0.026(3) 0.022(2) 0.003(2) 0.002(2) 0.003(2)
C8 0.017(2) 0.033(3) 0.016(2) -0.007(2) -0.0036(18) 0.003(2)
C9 0.013(2) 0.023(3) 0.029(3) -0.005(2) 0.0025(19) -0.0023(19)
C10 0.015(2) 0.023(3) 0.023(2) -0.003(2) 0.0036(19) 0.0041(19)
C11 0.021(3) 0.020(2) 0.029(3) 0.004(2) 0.001(2) -0.002(2)
C12 0.036(3) 0.023(3) 0.041(3) 0.004(2) 0.001(3) -0.004(2)
C13 0.028(3) 0.036(3) 0.024(3) 0.003(2) 0.002(2) 0.000(2)
C14 0.029(3) 0.026(3) 0.033(3) 0.003(2) -0.001(2) 0.005(2)
C15 0.020(3) 0.024(3) 0.046(3) -0.004(2) 0.001(2) 0.003(2)
C16 0.031(3) 0.049(4) 0.043(3) -0.026(3) 0.003(3) 0.003(3)
C26 0.017(2) 0.026(3) 0.015(2) -0.0038(19) 0.0026(18) 0.004(2)
C27 0.022(3) 0.027(3) 0.015(2) 0.0011(19) 0.0039(19) 0.003(2)
C28 0.028(3) 0.025(3) 0.023(3) 0.003(2) 0.001(2) -0.002(2)
C29 0.039(3) 0.021(3) 0.023(3) -0.002(2) -0.001(2) -0.003(2)
C30 0.024(3) 0.040(3) 0.033(3) 0.001(2) 0.008(2) -0.007(2)
C31 0.054(4) 0.027(3) 0.033(3) 0.008(2) 0.004(3) -0.006(3)
C32 0.026(3) 0.032(3) 0.020(3) 0.005(2) 0.004(2) 0.005(2)
C33 0.020(3) 0.041(3) 0.025(3) -0.001(2) -0.001(2) 0.003(2)
C34 0.018(2) 0.034(3) 0.026(3) -0.003(2) -0.001(2) 0.000(2)
C35 0.019(2) 0.024(3) 0.021(2) -0.002(2) 0.0042(19) 0.000(2)
C36 0.027(3) 0.025(3) 0.027(3) 0.002(2) -0.001(2) -0.002(2)
C37 0.035(3) 0.033(3) 0.038(3) -0.002(2) -0.007(3) -0.013(2)
C38 0.024(3) 0.033(3) 0.027(3) 0.004(2) 0.002(2) -0.002(2)
C39 0.035(3) 0.021(3) 0.028(3) -0.002(2) -0.002(2) -0.003(2)
C40 0.041(4) 0.045(4) 0.051(4) 0.013(3) -0.012(3) -0.016(3)
C41 0.048(4) 0.069(5) 0.053(4) 0.015(4) 0.012(3) -0.009(4)
C42 0.018(2) 0.037(3) 0.019(2) -0.005(2) -0.0004(19) 0.002(2)
C43 0.035(3) 0.055(4) 0.034(3) -0.009(3) 0.004(3) 0.003(3)
C44 0.045(4) 0.043(4) 0.106(6) -0.001(4) 0.003(4) -0.010(3)
C45 0.038(3) 0.043(3) 0.017(3) -0.006(2) 0.002(2) 0.002(3)
C46 0.063(5) 0.064(5) 0.050(4) 0.006(3) 0.003(4) -0.016(4)
C49 0.041(4) 0.066(5) 0.085(6) -0.010(4) 0.021(4) 0.015(4)
C50 0.060(5) 0.060(5) 0.132(8) 0.050(5) -0.015(5) -0.005(4)
C47 0.035(4) 0.080(5) 0.046(4) 0.002(4) 0.005(3) 0.009(3)
C48 0.042(4) 0.079(5) 0.073(5) 0.007(4) -0.002(4) -0.027(4)
C17 0.017(2) 0.024(3) 0.023(3) -0.002(2) -0.001(2) -0.001(2)
C24 0.028(3) 0.028(3) 0.026(3) 0.007(2) 0.005(2) 0.006(2)
C25 0.044(3) 0.029(3) 0.034(3) -0.002(2) 0.005(3) 0.003(3)
C22 0.027(3) 0.035(3) 0.018(2) 0.000(2) 0.007(2) 0.001(2)
C23 0.027(3) 0.042(3) 0.032(3) 0.001(2) 0.001(2) 0.001(2)
C20 0.019(3) 0.040(3) 0.024(3) -0.003(2) 0.004(2) 0.006(2)
C21 0.022(3) 0.089(5) 0.046(4) -0.025(4) 0.005(3) -0.003(3)
C18 0.027(3) 0.039(3) 0.017(2) 0.005(2) 0.002(2) 0.011(2)
C19 0.058(4) 0.036(3) 0.036(3) 0.009(3) 0.012(3) 0.022(3)

loop_
_atom_type_symbol
_atom_type_description
_atom_type_scat_dispersion_real
_atom_type_scat_dispersion_imag
_atom_type_scat_source
C C 0.0033 0.0016 'International Tables Vol C Tables 4.2.6.8 and 6.1.1.4'
H H 0.0000 0.0000 'International Tables Vol C Tables 4.2.6.8 and 6.1.1.4'
N N 0.0061 0.0033 'International Tables Vol C Tables 4.2.6.8 and 6.1.1.4'
O O 0.0106 0.0060 'International Tables Vol C Tables 4.2.6.8 and 6.1.1.4'
Mn Mn 0.3368 0.7283 'International Tables Vol C Tables 4.2.6.8 and 6.1.1.4'

loop_
_geom_angle_atom_site_label_1
_geom_angle_atom_site_label_2
_geom_angle_atom_site_label_3
_geom_angle
_geom_angle_site_symmetry_1
_geom_angle_site_symmetry_3
_geom_angle_publ_flag
O1 Mn1 O2 118.09(13) . . ?
O1 Mn1 O2 126.65(13) . 7_565 ?
O2 Mn1 O2 81.83(13) . 7_565 ?
O1 Mn1 N1 112.39(14) . . ?
O2 Mn1 N1 103.54(13) . . ?
O2 Mn1 N1 109.02(14) 7_565 . ?
O1 Mn1 Mn1 134.95(10) . 7_565 ?
O2 Mn1 Mn1 40.92(9) . 7_565 ?
O2 Mn1 Mn1 40.92(8) 7_565 7_565 ?
N1 Mn1 Mn1 111.75(11) . 7_565 ?
O3 Mn2 O4 121.87(13) . 5_575 ?
O3 Mn2 O4 120.74(13) . . ?
O4 Mn2 O4 80.00(13) 5_575 . ?
O3 Mn2 N4 95.38(14) . . ?
O4 Mn2 N4 119.75(15) 5_575 . ?
O4 Mn2 N4 121.80(14) . . ?
O3 Mn2 Mn2 132.71(10) . 5_575 ?
O4 Mn2 Mn2 40.14(9) 5_575 5_575 ?
O4 Mn2 Mn2 39.87(9) . 5_575 ?
N4 Mn2 Mn2 131.90(11) . 5_575 ?
C1 O1 Mn1 167.3(3) . . ?
C26 O3 Mn2 168.2(3) . . ?
C15 O2 Mn1 126.4(3) . . ?
C15 O2 Mn1 132.6(3) . 7_565 ?
Mn1 O2 Mn1 98.17(13) . 7_565 ?
C40 O4 Mn2 126.7(3) . 5_575 ?
C40 O4 Mn2 132.3(3) . . ?
Mn2 O4 Mn2 99.99(13) 5_575 . ?
C17 N1 Mn1 142.9(3) . . ?
C17 N1 H1 108.6 . . ?
Mn1 N1 H1 108.6 . . ?
C42 N4 Mn2 145.1(3) . . ?
C42 N4 H4 107.5 . . ?
Mn2 N4 H4 107.5 . . ?
C42 N6 C45 123.8(5) . . ?
C42 N6 C43 120.7(4) . . ?
C45 N6 C43 115.4(4) . . ?
C42 N5 C49 118.7(5) . . ?
C42 N5 C47 117.5(4) . . ?
C49 N5 C47 112.9(5) . . ?
C17 N2 C18 120.0(4) . . ?
C17 N2 C20 121.5(4) . . ?
C18 N2 C20 117.6(4) . . ?
C17 N3 C24 118.5(4) . . ?
C17 N3 C22 117.5(4) . . ?
C24 N3 C22 113.5(4) . . ?
O1 C1 C10 119.7(4) . . ?
O1 C1 C2 120.8(4) . . ?
C10 C1 C2 119.4(4) . . ?
C7 C2 C1 118.0(4) . . ?
C7 C2 C3 120.8(4) . . ?
C1 C2 C3 121.2(4) . . ?
C6 C3 C4 106.8(4) . . ?
C6 C3 C2 110.6(4) . . ?
C4 C3 C2 112.3(4) . . ?
C6 C3 C5 110.0(4) . . ?
C4 C3 C5 106.3(4) . . ?
C2 C3 C5 110.7(4) . . ?
C3 C4 H4A 109.5 . . ?
C3 C4 H4B 109.5 . . ?
H4A C4 H4B 109.5 . . ?
C3 C4 H4C 109.5 . . ?
H4A C4 H4C 109.5 . . ?
H4B C4 H4C 109.5 . . ?
C3 C5 H5A 109.5 . . ?
C3 C5 H5B 109.5 . . ?
H5A C5 H5B 109.5 . . ?
C3 C5 H5C 109.5 . . ?
H5A C5 H5C 109.5 . . ?
H5B C5 H5C 109.5 . . ?
C3 C6 H6A 109.5 . . ?
C3 C6 H6B 109.5 . . ?
H6A C6 H6B 109.5 . . ?
C3 C6 H6C 109.5 . . ?
H6A C6 H6C 109.5 . . ?
H6B C6 H6C 109.5 . . ?
C8 C7 C2 123.2(4) . . ?
C8 C7 H7 118.4 . . ?
C2 C7 H7 118.4 . . ?
C7 C8 C9 118.9(4) . . ?
C7 C8 H8 120.5 . . ?
C9 C8 H8 120.5 . . ?
C8 C9 C10 122.4(4) . . ?
C8 C9 H9 118.8 . . ?
C10 C9 H9 118.8 . . ?
C9 C10 C1 118.1(4) . . ?
C9 C10 C11 120.7(4) . . ?
C1 C10 C11 121.2(4) . . ?
C10 C11 C12 111.8(4) . . ?
C10 C11 C13 109.9(4) . . ?
C12 C11 C13 107.5(4) . . ?
C10 C11 C14 111.2(4) . . ?
C12 C11 C14 106.6(4) . . ?
C13 C11 C14 109.7(4) . . ?
C11 C12 H12A 109.5 . . ?
C11 C12 H12B 109.5 . . ?
H12A C12 H12B 109.5 . . ?
C11 C12 H12C 109.5 . . ?
H12A C12 H12C 109.5 . . ?
H12B C12 H12C 109.5 . . ?
C11 C13 H13A 109.5 . . ?
C11 C13 H13B 109.5 . . ?
H13A C13 H13B 109.5 . . ?
C11 C13 H13C 109.5 . . ?
H13A C13 H13C 109.5 . . ?
H13B C13 H13C 109.5 . . ?
C11 C14 H14A 109.5 . . ?
C11 C14 H14B 109.5 . . ?
H14A C14 H14B 109.5 . . ?
C11 C14 H14C 109.5 . . ?
H14A C14 H14C 109.5 . . ?
H14B C14 H14C 109.5 . . ?
O2 C15 C16 112.6(4) . . ?
O2 C15 H15A 109.1 . . ?
C16 C15 H15A 109.1 . . ?
O2 C15 H15B 109.1 . . ?
C16 C15 H15B 109.1 . . ?
H15A C15 H15B 107.8 . . ?
C15 C16 H16A 109.5 . . ?
C15 C16 H16B 109.5 . . ?
H16A C16 H16B 109.5 . . ?
C15 C16 H16C 109.5 . . ?
H16A C16 H16C 109.5 . . ?
H16B C16 H16C 109.5 . . ?
O3 C26 C35 120.7(4) . . ?
O3 C26 C27 120.5(4) . . ?
C35 C26 C27 118.8(4) . . ?
C32 C27 C26 119.4(4) . . ?
C32 C27 C28 119.3(4) . . ?
C26 C27 C28 121.3(4) . . ?
C30 C28 C31 107.0(4) . . ?
C30 C28 C27 109.9(4) . . ?
C31 C28 C27 112.6(4) . . ?
C30 C28 C29 110.8(4) . . ?
C31 C28 C29 106.1(4) . . ?
C27 C28 C29 110.3(4) . . ?
C28 C29 H29A 109.5 . . ?
C28 C29 H29B 109.5 . . ?
H29A C29 H29B 109.5 . . ?
C28 C29 H29C 109.5 . . ?
H29A C29 H29C 109.5 . . ?
H29B C29 H29C 109.5 . . ?
C28 C30 H30A 109.5 . . ?
C28 C30 H30B 109.5 . . ?
H30A C30 H30B 109.5 . . ?
C28 C30 H30C 109.5 . . ?
H30A C30 H30C 109.5 . . ?
H30B C30 H30C 109.5 . . ?
C28 C31 H31A 109.5 . . ?
C28 C31 H31B 109.5 . . ?
H31A C31 H31B 109.5 . . ?
C28 C31 H31C 109.5 . . ?
H31A C31 H31C 109.5 . . ?
H31B C31 H31C 109.5 . . ?
C33 C32 C27 121.3(5) . . ?
C33 C32 H32 119.4 . . ?
C27 C32 H32 119.4 . . ?
C32 C33 C34 119.0(5) . . ?
C32 C33 H33 120.5 . . ?
C34 C33 H33 120.5 . . ?
C35 C34 C33 122.5(5) . . ?
C35 C34 H34 118.7 . . ?
C33 C34 H34 118.7 . . ?
C34 C35 C26 118.9(4) . . ?
C34 C35 C36 120.3(4) . . ?
C26 C35 C36 120.7(4) . . ?
C39 C36 C38 110.4(4) . . ?
C39 C36 C35 110.1(4) . . ?
C38 C36 C35 110.5(4) . . ?
C39 C36 C37 106.1(4) . . ?
C38 C36 C37 107.4(4) . . ?
C35 C36 C37 112.1(4) . . ?
C36 C37 H37A 109.5 . . ?
C36 C37 H37B 109.5 . . ?
H37A C37 H37B 109.5 . . ?
C36 C37 H37C 109.5 . . ?
H37A C37 H37C 109.5 . . ?
H37B C37 H37C 109.5 . . ?
C36 C38 H38A 109.5 . . ?
C36 C38 H38B 109.5 . . ?
H38A C38 H38B 109.5 . . ?
C36 C38 H38C 109.5 . . ?
H38A C38 H38C 109.5 . . ?
H38B C38 H38C 109.5 . . ?
C36 C39 H39A 109.5 . . ?
C36 C39 H39B 109.5 . . ?
H39A C39 H39B 109.5 . . ?
C36 C39 H39C 109.5 . . ?
H39A C39 H39C 109.5 . . ?
H39B C39 H39C 109.5 . . ?
O4 C40 C41 111.7(5) . . ?
O4 C40 H40A 109.3 . . ?
C41 C40 H40A 109.3 . . ?
O4 C40 H40B 109.3 . . ?
C41 C40 H40B 109.3 . . ?
H40A C40 H40B 107.9 . . ?
C40 C41 H41A 109.5 . . ?
C40 C41 H41B 109.5 . . ?
H41A C41 H41B 109.5 . . ?
C40 C41 H41C 109.5 . . ?
H41A C41 H41C 109.5 . . ?
H41B C41 H41C 109.5 . . ?
N4 C42 N6 121.3(4) . . ?
N4 C42 N5 123.7(4) . . ?
N6 C42 N5 114.8(4) . . ?
N6 C43 C44 114.0(5) . . ?
N6 C43 H43A 108.8 . . ?
C44 C43 H43A 108.8 . . ?
N6 C43 H43B 108.8 . . ?
C44 C43 H43B 108.8 . . ?
H43A C43 H43B 107.7 . . ?
C43 C44 H44A 109.5 . . ?
C43 C44 H44B 109.5 . . ?
H44A C44 H44B 109.5 . . ?
C43 C44 H44C 109.5 . . ?
H44A C44 H44C 109.5 . . ?
H44B C44 H44C 109.5 . . ?
N6 C45 C46 109.4(5) . . ?
N6 C45 H45A 109.8 . . ?
C46 C45 H45A 109.8 . . ?
N6 C45 H45B 109.8 . . ?
C46 C45 H45B 109.8 . . ?
H45A C45 H45B 108.2 . . ?
C45 C46 H46A 109.5 . . ?
C45 C46 H46B 109.5 . . ?
H46A C46 H46B 109.5 . . ?
C45 C46 H46C 109.5 . . ?
H46A C46 H46C 109.5 . . ?
H46B C46 H46C 109.5 . . ?
N5 C49 C50 112.5(6) . . ?
N5 C49 H49A 109.1 . . ?
C50 C49 H49A 109.1 . . ?
N5 C49 H49B 109.1 . . ?
C50 C49 H49B 109.1 . . ?
H49A C49 H49B 107.8 . . ?
C49 C50 H50A 109.5 . . ?
C49 C50 H50B 109.5 . . ?
H50A C50 H50B 109.5 . . ?
C49 C50 H50C 109.5 . . ?
H50A C50 H50C 109.5 . . ?
H50B C50 H50C 109.5 . . ?
N5 C47 C48 111.1(5) . . ?
N5 C47 H47A 109.4 . . ?
C48 C47 H47A 109.4 . . ?
N5 C47 H47B 109.4 . . ?
C48 C47 H47B 109.4 . . ?
H47A C47 H47B 108.0 . . ?
C47 C48 H48A 109.5 . . ?
C47 C48 H48B 109.5 . . ?
H48A C48 H48B 109.5 . . ?
C47 C48 H48C 109.5 . . ?
H48A C48 H48C 109.5 . . ?
H48B C48 H48C 109.5 . . ?
N1 C17 N2 120.8(4) . . ?
N1 C17 N3 123.4(4) . . ?
N2 C17 N3 115.8(4) . . ?
N3 C24 C25 113.2(4) . . ?
N3 C24 H24A 108.9 . . ?
C25 C24 H24A 108.9 . . ?
N3 C24 H24B 108.9 . . ?
C25 C24 H24B 108.9 . . ?
H24A C24 H24B 107.7 . . ?
C24 C25 H25A 109.5 . . ?
C24 C25 H25B 109.5 . . ?
H25A C25 H25B 109.5 . . ?
C24 C25 H25C 109.5 . . ?
H25A C25 H25C 109.5 . . ?
H25B C25 H25C 109.5 . . ?
N3 C22 C23 114.0(4) . . ?
N3 C22 H22A 108.7 . . ?
C23 C22 H22A 108.7 . . ?
N3 C22 H22B 108.7 . . ?
C23 C22 H22B 108.7 . . ?
H22A C22 H22B 107.6 . . ?
C22 C23 H23A 109.5 . . ?
C22 C23 H23B 109.5 . . ?
H23A C23 H23B 109.5 . . ?
C22 C23 H23C 109.5 . . ?
H23A C23 H23C 109.5 . . ?
H23B C23 H23C 109.5 . . ?
N2 C20 C21 113.4(4) . . ?
N2 C20 H20A 108.9 . . ?
C21 C20 H20A 108.9 . . ?
N2 C20 H20B 108.9 . . ?
C21 C20 H20B 108.9 . . ?
H20A C20 H20B 107.7 . . ?
C20 C21 H21A 109.5 . . ?
C20 C21 H21B 109.5 . . ?
H21A C21 H21B 109.5 . . ?
C20 C21 H21C 109.5 . . ?
H21A C21 H21C 109.5 . . ?
H21B C21 H21C 109.5 . . ?
N2 C18 C19 112.5(4) . . ?
N2 C18 H18A 109.1 . . ?
C19 C18 H18A 109.1 . . ?
N2 C18 H18B 109.1 . . ?
C19 C18 H18B 109.1 . . ?
H18A C18 H18B 107.8 . . ?
C18 C19 H19A 109.5 . . ?
C18 C19 H19B 109.5 . . ?
H19A C19 H19B 109.5 . . ?
C18 C19 H19C 109.5 . . ?
H19A C19 H19C 109.5 . . ?
H19B C19 H19C 109.5 . . ?

loop_
_geom_bond_atom_site_label_1
_geom_bond_atom_site_label_2
_geom_bond_distance
_geom_bond_site_symmetry_2
_geom_bond_publ_flag
Mn1 O1 1.955(3) . ?
Mn1 O2 2.056(3) . ?
Mn1 O2 2.056(3) 7_565 ?
Mn1 N1 2.126(4) . ?
Mn1 Mn1 3.1074(14) 7_565 ?
Mn2 O3 1.983(3) . ?
Mn2 O4 2.045(3) 5_575 ?
Mn2 O4 2.056(3) . ?
Mn2 N4 2.140(4) . ?
Mn2 Mn2 3.1413(14) 5_575 ?
O1 C1 1.326(5) . ?
O3 C26 1.317(5) . ?
O2 C15 1.415(5) . ?
O2 Mn1 2.056(3) 7_565 ?
O4 C40 1.425(6) . ?
O4 Mn2 2.045(3) 5_575 ?
N1 C17 1.320(6) . ?
N1 H1 0.8600 . ?
N4 C42 1.319(6) . ?
N4 H4 0.8600 . ?
N6 C42 1.330(6) . ?
N6 C45 1.454(6) . ?
N6 C43 1.490(7) . ?
N5 C42 1.383(6) . ?
N5 C49 1.458(8) . ?
N5 C47 1.492(7) . ?
N2 C17 1.359(6) . ?
N2 C18 1.469(6) . ?
N2 C20 1.471(6) . ?
N3 C17 1.381(6) . ?
N3 C24 1.461(6) . ?
N3 C22 1.477(6) . ?
C1 C10 1.435(6) . ?
C1 C2 1.438(6) . ?
C2 C7 1.391(6) . ?
C2 C3 1.534(7) . ?
C3 C6 1.531(7) . ?
C3 C4 1.534(7) . ?
C3 C5 1.549(6) . ?
C4 H4A 0.9600 . ?
C4 H4B 0.9600 . ?
C4 H4C 0.9600 . ?
C5 H5A 0.9600 . ?
C5 H5B 0.9600 . ?
C5 H5C 0.9600 . ?
C6 H6A 0.9600 . ?
C6 H6B 0.9600 . ?
C6 H6C 0.9600 . ?
C7 C8 1.372(7) . ?
C7 H7 0.9300 . ?
C8 C9 1.380(7) . ?
C8 H8 0.9300 . ?
C9 C10 1.403(6) . ?
C9 H9 0.9300 . ?
C10 C11 1.534(6) . ?
C11 C12 1.539(7) . ?
C11 C13 1.539(7) . ?
C11 C14 1.544(7) . ?
C12 H12A 0.9600 . ?
C12 H12B 0.9600 . ?
C12 H12C 0.9600 . ?
C13 H13A 0.9600 . ?
C13 H13B 0.9600 . ?
C13 H13C 0.9600 . ?
C14 H14A 0.9600 . ?
C14 H14B 0.9600 . ?
C14 H14C 0.9600 . ?
C15 C16 1.500(7) . ?
C15 H15A 0.9700 . ?
C15 H15B 0.9700 . ?
C16 H16A 0.9600 . ?
C16 H16B 0.9600 . ?
C16 H16C 0.9600 . ?
C26 C35 1.426(6) . ?
C26 C27 1.428(6) . ?
C27 C32 1.401(7) . ?
C27 C28 1.539(7) . ?
C28 C30 1.535(7) . ?
C28 C31 1.538(7) . ?
C28 C29 1.543(7) . ?
C29 H29A 0.9600 . ?
C29 H29B 0.9600 . ?
C29 H29C 0.9600 . ?
C30 H30A 0.9600 . ?
C30 H30B 0.9600 . ?
C30 H30C 0.9600 . ?
C31 H31A 0.9600 . ?
C31 H31B 0.9600 . ?
C31 H31C 0.9600 . ?
C32 C33 1.385(7) . ?
C32 H32 0.9300 . ?
C33 C34 1.387(7) . ?
C33 H33 0.9300 . ?
C34 C35 1.387(6) . ?
C34 H34 0.9300 . ?
C35 C36 1.544(7) . ?
C36 C39 1.532(7) . ?
C36 C38 1.533(7) . ?
C36 C37 1.551(7) . ?
C37 H37A 0.9600 . ?
C37 H37B 0.9600 . ?
C37 H37C 0.9600 . ?
C38 H38A 0.9600 . ?
C38 H38B 0.9600 . ?
C38 H38C 0.9600 . ?
C39 H39A 0.9600 . ?
C39 H39B 0.9600 . ?
C39 H39C 0.9600 . ?
C40 C41 1.575(9) . ?
C40 H40A 0.9700 . ?
C40 H40B 0.9700 . ?
C41 H41A 0.9600 . ?
C41 H41B 0.9600 . ?
C41 H41C 0.9600 . ?
C43 C44 1.524(9) . ?
C43 H43A 0.9700 . ?
C43 H43B 0.9700 . ?
C44 H44A 0.9600 . ?
C44 H44B 0.9600 . ?
C44 H44C 0.9600 . ?
C45 C46 1.527(8) . ?
C45 H45A 0.9700 . ?
C45 H45B 0.9700 . ?
C46 H46A 0.9600 . ?
C46 H46B 0.9600 . ?
C46 H46C 0.9600 . ?
C49 C50 1.537(10) . ?
C49 H49A 0.9700 . ?
C49 H49B 0.9700 . ?
C50 H50A 0.9600 . ?
C50 H50B 0.9600 . ?
C50 H50C 0.9600 . ?
C47 C48 1.512(9) . ?
C47 H47A 0.9700 . ?
C47 H47B 0.9700 . ?
C48 H48A 0.9600 . ?
C48 H48B 0.9600 . ?
C48 H48C 0.9600 . ?
C24 C25 1.522(7) . ?
C24 H24A 0.9700 . ?
C24 H24B 0.9700 . ?
C25 H25A 0.9600 . ?
C25 H25B 0.9600 . ?
C25 H25C 0.9600 . ?
C22 C23 1.527(7) . ?
C22 H22A 0.9700 . ?
C22 H22B 0.9700 . ?
C23 H23A 0.9600 . ?
C23 H23B 0.9600 . ?
C23 H23C 0.9600 . ?
C20 C21 1.514(7) . ?
C20 H20A 0.9700 . ?
C20 H20B 0.9700 . ?
C21 H21A 0.9600 . ?
C21 H21B 0.9600 . ?
C21 H21C 0.9600 . ?
C18 C19 1.510(7) . ?
C18 H18A 0.9700 . ?
C18 H18B 0.9700 . ?
C19 H19A 0.9600 . ?
C19 H19B 0.9600 . ?
C19 H19C 0.9600 . ?
